data_4120199
loop_
_publ_author_name
'Udayanga Wanninayake'
'Kevin D. Walker'

_publ_section_title
;
 A Bacterial Tyrosine Aminomutase Proceeds through Retention or Inversion
 of Stereochemistry To Catalyze Its Isomerization Reaction
;
_journal_name_full 'Journal of the American Chemical Society'
_journal_page_first 11193
_journal_page_last 11204
_journal_paper_doi 10.1021/ja403918w
_journal_volume 135
_journal_year 2013
_chemical_formula_moiety 'C16 H12 D N O4'
_chemical_formula_sum 'C16 H12 D N O4'
_chemical_formula_weight 284.28
_space_group_IT_number 15
_symmetry_cell_setting monoclinic
_symmetry_Int_Tables_number 15
_symmetry_space_group_name_Hall '-C 2yc'
_symmetry_space_group_name_H-M 'C 1 2/c 1'
_atom_sites_solution_hydrogens difmap
_atom_sites_solution_primary direct
_atom_sites_solution_secondary difmap
_audit_creation_method SHELXL-97
_cell_angle_alpha 90.00
_cell_angle_beta 117.2620(10)
_cell_angle_gamma 90.00
_cell_formula_units_Z 8
_cell_length_a 21.9423(2)
_cell_length_b 8.31890(10)
_cell_length_c 16.4072(2)
_cell_measurement_reflns_used 9894
_cell_measurement_temperature 173(2)
_cell_measurement_theta_max 67.48
_cell_measurement_theta_min 2.83
_cell_volume 2662.23(6)
_computing_cell_refinement 'APEX2 (BRUKER, V2010.11-3, 2010)'
_computing_data_collection 'COSMO (BRUKER, V1.61, 2009)'
_computing_data_reduction 'SAINT (BRUKER, V7.68A, 2010)'
_computing_molecular_graphics 'SHELXTL (Sheldrick, Acta Cryst. A64 2008, 112-122)'
_computing_publication_material 'SHELXTL (Sheldrick, Acta Cryst. A64 2008, 112-122)'
_computing_structure_refinement 'SHELXL (Sheldrick, Acta Cryst. A64 2008, 112-122)'
_computing_structure_solution 'SHELXS (Sheldrick, Acta Cryst. A64 2008, 112-122)'
_diffrn_ambient_temperature 173(2)
_diffrn_detector_area_resol_mean 836.6
_diffrn_measured_fraction_theta_full 0.998
_diffrn_measured_fraction_theta_max 0.998
_diffrn_measurement_device_type 'Bruker APEX-II CCD'
_diffrn_measurement_method '\w,and/f 0.5 deg'
_diffrn_radiation_monochromator graphite
_diffrn_radiation_probe x-ray
_diffrn_radiation_type CuK\a
_diffrn_radiation_wavelength 1.54178
_diffrn_reflns_av_R_equivalents 0.0242
_diffrn_reflns_av_sigmaI/netI 0.0164
_diffrn_reflns_limit_h_max 26
_diffrn_reflns_limit_h_min -26
_diffrn_reflns_limit_k_max 9
_diffrn_reflns_limit_k_min -9
_diffrn_reflns_limit_l_max 19
_diffrn_reflns_limit_l_min -19
_diffrn_reflns_number 18130
_diffrn_reflns_theta_full 67.86
_diffrn_reflns_theta_max 67.86
_diffrn_reflns_theta_min 4.53
_diffrn_source 'fine-focus sealed tube'
_exptl_absorpt_coefficient_mu 0.852
_exptl_absorpt_correction_T_max 0.9046
_exptl_absorpt_correction_T_min 0.8088
_exptl_absorpt_correction_type multi-scan
_exptl_absorpt_process_details SADABS
_exptl_crystal_colour colourless
_exptl_crystal_density_diffrn 1.419
_exptl_crystal_description needle
_exptl_crystal_F_000 1184
_exptl_crystal_recrystallization_method MeOH
_exptl_crystal_size_max 0.26
_exptl_crystal_size_mid 0.22
_exptl_crystal_size_min 0.12
_refine_diff_density_max 0.168
_refine_diff_density_min -0.219
_refine_diff_density_rms 0.052
_refine_ls_extinction_method none
_refine_ls_goodness_of_fit_ref 1.050
_refine_ls_hydrogen_treatment refall
_refine_ls_matrix_type full
_refine_ls_number_parameters 242
_refine_ls_number_reflns 2410
_refine_ls_number_restraints 0
_refine_ls_restrained_S_all 1.050
_refine_ls_R_factor_all 0.0351
_refine_ls_R_factor_gt 0.0338
_refine_ls_shift/su_max 0.001
_refine_ls_shift/su_mean 0.000
_refine_ls_structure_factor_coef Fsqd
_refine_ls_weighting_details 'calc w=1/[\s^2^(Fo^2^)+(0.0459P)^2^+1.7068P] where P=(Fo^2^+2Fc^2^)/3'
_refine_ls_weighting_scheme calc
_refine_ls_wR_factor_gt 0.0847
_refine_ls_wR_factor_ref 0.0861
_reflns_number_gt 2276
_reflns_number_total 2410
_reflns_threshold_expression >2sigma(I)
_cod_data_source_file ja403918w_si_003.cif
_cod_data_source_block kdw02
_cod_original_cell_volume 2662.23(5)
_cod_original_sg_symbol_H-M 'C 2/c'
_cod_database_code 4120199
_publ_contact_crystallographer_name 'Richard Staples'
_publ_contact_crystallographer_email staples@chemistry.msu.com

loop_
_symmetry_equiv_pos_as_xyz
'x, y, z'
'-x, y, -z+1/2'
'x+1/2, y+1/2, z'
'-x+1/2, y+1/2, -z+1/2'
'-x, -y, -z'
'x, -y, z-1/2'
'-x+1/2, -y+1/2, -z'
'x+1/2, -y+1/2, z-1/2'

loop_
_atom_site_label
_atom_site_type_symbol
_atom_site_fract_x
_atom_site_fract_y
_atom_site_fract_z
_atom_site_U_iso_or_equiv
_atom_site_adp_type
_atom_site_occupancy
_atom_site_symmetry_multiplicity
_atom_site_calc_flag
O1 O 0.67123(5) -0.14749(12) 0.42379(6) 0.0349(2) Uani 1 1 d
H1 H 0.6918(11) -0.206(3) 0.4767(15) 0.065(6) Uiso 1 1 d
O2 O 0.76941(4) -0.19466(11) 0.41699(6) 0.0331(2) Uani 1 1 d
O3 O 0.69134(4) -0.21398(10) 0.15460(6) 0.0293(2) Uani 1 1 d
O4 O 0.44706(6) 0.30219(13) -0.07801(8) 0.0517(3) Uani 1 1 d
N1 N 0.72950(5) -0.01612(12) 0.26136(6) 0.0223(2) Uani 1 1 d
H1A H 0.7605(8) 0.0583(19) 0.2891(10) 0.032(4) Uiso 1 1 d
C1 C 0.71137(6) -0.13760(15) 0.38408(8) 0.0263(3) Uani 1 1 d
C2 C 0.68201(6) -0.04849(14) 0.29627(7) 0.0244(3) Uani 1 1 d
C3 C 0.61535(6) -0.01038(17) 0.25273(8) 0.0306(3) Uani 1 1 d
D3 D 0.5893(8) -0.0486(18) 0.2829(10) 0.034(4) Uiso 1 1 d
C4 C 0.73349(5) -0.10624(14) 0.19617(7) 0.0223(2) Uani 1 1 d
C5 C 0.79171(6) -0.07206(14) 0.17546(8) 0.0244(3) Uani 1 1 d
C6 C 0.85389(6) -0.01128(16) 0.24117(9) 0.0292(3) Uani 1 1 d
H6 H 0.8610(7) 0.0105(18) 0.3029(10) 0.031(4) Uiso 1 1 d
C7 C 0.90750(7) 0.01210(19) 0.21961(10) 0.0388(3) Uani 1 1 d
H7 H 0.9502(9) 0.054(2) 0.2661(11) 0.044(4) Uiso 1 1 d
C8 C 0.89933(7) -0.02622(19) 0.13304(10) 0.0416(3) Uani 1 1 d
H8 H 0.9378(9) -0.010(2) 0.1189(12) 0.049(5) Uiso 1 1 d
C9 C 0.83759(7) -0.08516(18) 0.06743(9) 0.0385(3) Uani 1 1 d
H9 H 0.8320(8) -0.112(2) 0.0050(11) 0.040(4) Uiso 1 1 d
C10 C 0.78370(6) -0.10839(16) 0.08827(8) 0.0310(3) Uani 1 1 d
H10 H 0.7400(8) -0.1476(18) 0.0429(10) 0.032(4) Uiso 1 1 d
C11 C 0.57480(6) 0.07461(16) 0.16730(8) 0.0292(3) Uani 1 1 d
C12 C 0.50342(7) 0.0600(2) 0.12891(9) 0.0407(4) Uani 1 1 d
H12 H 0.4848(9) -0.010(2) 0.1610(12) 0.050(5) Uiso 1 1 d
C13 C 0.45990(6) 0.13456(19) 0.04794(9) 0.0370(3) Uani 1 1 d
H13 H 0.4110(9) 0.118(2) 0.0212(11) 0.042(4) Uiso 1 1 d
C14 C 0.48699(6) 0.22848(16) 0.00306(9) 0.0346(3) Uani 1 1 d
H14 H 0.4070(12) 0.267(3) -0.0983(15) 0.065(6) Uiso 1 1 d
C15 C 0.55785(7) 0.24830(17) 0.04100(10) 0.0392(3) Uani 1 1 d
H15 H 0.5756(10) 0.315(2) 0.0105(13) 0.059(5) Uiso 1 1 d
C16 C 0.60107(6) 0.17110(15) 0.12106(9) 0.0305(3) Uani 1 1 d
H16 H 0.6490(8) 0.1864(18) 0.1448(10) 0.031(4) Uiso 1 1 d

loop_
_atom_site_aniso_label
_atom_site_aniso_U_11
_atom_site_aniso_U_22
_atom_site_aniso_U_33
_atom_site_aniso_U_23
_atom_site_aniso_U_13
_atom_site_aniso_U_12
O1 0.0326(5) 0.0502(6) 0.0263(4) 0.0093(4) 0.0172(4) 0.0036(4)
O2 0.0310(5) 0.0419(5) 0.0271(4) 0.0077(4) 0.0138(4) 0.0072(4)
O3 0.0248(4) 0.0317(5) 0.0287(4) -0.0053(3) 0.0099(3) -0.0018(3)
O4 0.0315(5) 0.0413(6) 0.0526(7) 0.0183(5) -0.0065(5) -0.0010(4)
N1 0.0201(5) 0.0263(5) 0.0208(5) -0.0006(4) 0.0095(4) -0.0010(4)
C1 0.0267(6) 0.0301(6) 0.0232(5) -0.0020(5) 0.0125(5) -0.0025(5)
C2 0.0246(6) 0.0290(6) 0.0215(5) -0.0011(4) 0.0123(5) -0.0014(5)
C3 0.0257(6) 0.0457(8) 0.0243(6) 0.0002(5) 0.0148(5) -0.0018(5)
C4 0.0200(5) 0.0246(6) 0.0180(5) 0.0040(4) 0.0050(4) 0.0049(4)
C5 0.0230(5) 0.0262(6) 0.0239(5) 0.0029(4) 0.0107(5) 0.0066(4)
C6 0.0234(6) 0.0370(7) 0.0272(6) -0.0016(5) 0.0115(5) 0.0035(5)
C7 0.0252(6) 0.0500(8) 0.0427(8) -0.0045(6) 0.0169(6) -0.0007(6)
C8 0.0359(7) 0.0516(9) 0.0496(8) 0.0016(7) 0.0301(7) 0.0032(6)
C9 0.0421(8) 0.0489(8) 0.0326(7) 0.0017(6) 0.0241(6) 0.0081(6)
C10 0.0281(6) 0.0392(7) 0.0258(6) -0.0010(5) 0.0123(5) 0.0053(5)
C11 0.0228(6) 0.0412(7) 0.0241(6) -0.0016(5) 0.0113(5) 0.0043(5)
C12 0.0242(6) 0.0711(10) 0.0310(7) 0.0044(7) 0.0163(5) 0.0029(6)
C13 0.0200(6) 0.0553(9) 0.0327(7) -0.0043(6) 0.0095(5) 0.0067(6)
C14 0.0282(6) 0.0269(6) 0.0352(7) 0.0004(5) 0.0031(5) 0.0050(5)
C15 0.0313(7) 0.0334(7) 0.0409(7) 0.0107(6) 0.0061(6) -0.0042(5)
C16 0.0213(6) 0.0308(6) 0.0331(6) 0.0019(5) 0.0069(5) -0.0009(5)

loop_
_atom_type_symbol
_atom_type_description
_atom_type_scat_dispersion_real
_atom_type_scat_dispersion_imag
_atom_type_scat_source
C C 0.0181 0.0091 'International Tables Vol C Tables 4.2.6.8 and 6.1.1.4'
D D 0.0000 0.0000 'International Tables Vol C Tables 4.2.6.8 and 6.1.1.4'
H H 0.0000 0.0000 'International Tables Vol C Tables 4.2.6.8 and 6.1.1.4'
N N 0.0311 0.0180 'International Tables Vol C Tables 4.2.6.8 and 6.1.1.4'
O O 0.0492 0.0322 'International Tables Vol C Tables 4.2.6.8 and 6.1.1.4'

loop_
_geom_angle_atom_site_label_1
_geom_angle_atom_site_label_2
_geom_angle_atom_site_label_3
_geom_angle
C1 O1 H1 110.6(12)
C14 O4 H14 108.8(15)
C4 N1 C2 122.77(10)
C4 N1 H1A 119.3(10)
C2 N1 H1A 117.4(10)
O2 C1 O1 123.52(11)
O2 C1 C2 121.53(10)
O1 C1 C2 114.94(10)
C3 C2 N1 124.18(10)
C3 C2 C1 121.33(10)
N1 C2 C1 114.41(9)
D3 C3 C2 114.0(9)
D3 C3 C11 114.2(9)
C2 C3 C11 131.76(11)
O3 C4 N1 122.44(10)
O3 C4 C5 120.78(10)
N1 C4 C5 116.77(10)
C6 C5 C10 119.54(11)
C6 C5 C4 122.09(10)
C10 C5 C4 118.32(11)
C7 C6 C5 119.90(12)
C7 C6 H6 119.3(9)
C5 C6 H6 120.7(9)
C8 C7 C6 120.15(13)
C8 C7 H7 121.2(10)
C6 C7 H7 118.6(10)
C9 C8 C7 120.14(12)
C9 C8 H8 120.6(10)
C7 C8 H8 119.3(10)
C8 C9 C10 120.08(12)
C8 C9 H9 119.7(9)
C10 C9 H9 120.2(9)
C9 C10 C5 120.17(12)
C9 C10 H10 121.1(9)
C5 C10 H10 118.7(9)
C16 C11 C12 117.40(12)
C16 C11 C3 125.47(11)
C12 C11 C3 117.13(12)
C13 C12 C11 122.21(13)
C13 C12 H12 120.3(10)
C11 C12 H12 117.5(10)
C12 C13 C14 119.42(12)
C12 C13 H13 120.6(10)
C14 C13 H13 120.0(9)
O4 C14 C13 122.37(12)
O4 C14 C15 118.08(13)
C13 C14 C15 119.54(12)
C16 C15 C14 120.70(13)
C16 C15 H15 120.6(12)
C14 C15 H15 118.7(12)
C15 C16 C11 120.70(12)
C15 C16 H16 118.6(9)
C11 C16 H16 120.7(9)

loop_
_geom_bond_atom_site_label_1
_geom_bond_atom_site_label_2
_geom_bond_distance
O1 C1 1.3164(14)
O1 H1 0.91(2)
O2 C1 1.2283(15)
O3 C4 1.2434(14)
O4 C14 1.3585(16)
O4 H14 0.84(2)
N1 C4 1.3415(15)
N1 C2 1.4258(14)
N1 H1A 0.877(16)
C1 C2 1.4799(16)
C2 C3 1.3391(17)
C3 D3 0.965(16)
C3 C11 1.4538(17)
C4 C5 1.4920(16)
C5 C6 1.3899(17)
C5 C10 1.3922(17)
C6 C7 1.3884(18)
C6 H6 0.968(15)
C7 C8 1.385(2)
C7 H7 0.962(17)
C8 C9 1.378(2)
C8 H8 0.981(18)
C9 C10 1.3867(18)
C9 H9 1.000(16)
C10 H10 0.963(15)
C11 C16 1.3975(18)
C11 C12 1.4003(18)
C12 C13 1.378(2)
C12 H12 0.989(18)
C13 C14 1.381(2)
C13 H13 0.965(16)
C14 C15 1.3947(19)
C15 C16 1.3770(19)
C15 H15 0.94(2)
C16 H16 0.948(15)

loop_
_geom_hbond_atom_site_label_D
_geom_hbond_atom_site_label_H
_geom_hbond_atom_site_label_A
_geom_hbond_distance_DH
_geom_hbond_distance_HA
_geom_hbond_distance_DA
_geom_hbond_angle_DHA
_geom_hbond_site_symmetry_A
O1 H1 O2 0.91(2) 1.76(2) 2.6697(12) 175.4(19) 7_646
N1 H1A O3 0.877(16) 2.160(17) 3.0069(13) 162.2(13) 4_655
O4 H14 O3 0.84(2) 1.97(2) 2.8008(14) 172(2) 5_655

loop_
_geom_torsion_atom_site_label_1
_geom_torsion_atom_site_label_2
_geom_torsion_atom_site_label_3
_geom_torsion_atom_site_label_4
_geom_torsion
C4 N1 C2 C3 -78.15(16)
C4 N1 C2 C1 98.59(12)
O2 C1 C2 C3 168.45(12)
O1 C1 C2 C3 -12.76(17)
O2 C1 C2 N1 -8.39(17)
O1 C1 C2 N1 170.40(10)
N1 C2 C3 D3 174.9(10)
C1 C2 C3 D3 -1.6(10)
N1 C2 C3 C11 -3.4(2)
C1 C2 C3 C11 -179.89(13)
C2 N1 C4 O3 7.81(16)
C2 N1 C4 C5 -171.88(10)
O3 C4 C5 C6 -150.75(11)
N1 C4 C5 C6 28.95(16)
O3 C4 C5 C10 26.81(16)
N1 C4 C5 C10 -153.49(11)
C10 C5 C6 C7 -0.26(19)
C4 C5 C6 C7 177.27(12)
C5 C6 C7 C8 -0.5(2)
C6 C7 C8 C9 1.1(2)
C7 C8 C9 C10 -0.9(2)
C8 C9 C10 C5 0.1(2)
C6 C5 C10 C9 0.48(19)
C4 C5 C10 C9 -177.15(11)
D3 C3 C11 C16 165.2(10)
C2 C3 C11 C16 -16.5(2)
D3 C3 C11 C12 -14.0(10)
C2 C3 C11 C12 164.32(14)
C16 C11 C12 C13 1.1(2)
C3 C11 C12 C13 -179.67(13)
C11 C12 C13 C14 -0.7(2)
C12 C13 C14 O4 178.45(14)
C12 C13 C14 C15 -0.9(2)
O4 C14 C15 C16 -177.27(13)
C13 C14 C15 C16 2.1(2)
C14 C15 C16 C11 -1.7(2)
C12 C11 C16 C15 0.1(2)
C3 C11 C16 C15 -179.04(13)
